data_4034500
loop_
_publ_author_name
'Seo, Chris S. G.'
'Tannoux, Thibault'
'Smith, Samantha A. M.'
'Lough, Alan J.'
'Morris, Robert H.'

_publ_section_title
;
 Enantioselective Hydrogenation of Activated Aryl Imines Catalyzed by an
 Iron(II) P-NH-P' Complex.
;
_journal_issue 18
_journal_name_full 'The Journal of organic chemistry'
_journal_page_first 12040
_journal_page_last 12049
_journal_paper_doi 10.1021/acs.joc.9b01964
_journal_volume 84
_journal_year 2019
_chemical_absolute_configuration ad
_chemical_formula_moiety 'C15 H17 N O2 S'
_chemical_formula_sum 'C15 H17 N O2 S'
_chemical_formula_weight 275.35
_space_group_crystal_system monoclinic
_space_group_IT_number 4
_space_group_name_Hall 'P 2yb'
_space_group_name_H-M_alt 'P 1 21 1'
_atom_sites_solution_hydrogens mixed
_audit_creation_method SHELXL-2016/6
_cell_angle_alpha 90
_cell_angle_beta 105.061(2)
_cell_angle_gamma 90
_cell_formula_units_Z 2
_cell_length_a 8.0431(5)
_cell_length_b 10.1175(6)
_cell_length_c 8.8692(6)
_cell_measurement_reflns_used 6304
_cell_measurement_temperature 150(2)
_cell_measurement_theta_max 26.99
_cell_measurement_theta_min 2.38
_cell_volume 696.95(8)
_computing_cell_refinement APEX2
_computing_data_collection 'APEX2 (Bruker, 2014)'
_computing_data_reduction 'SAINT (Bruker, 2014)'
_computing_molecular_graphics 'PLATON (Spek, 2009)'
_computing_publication_material 'SHELXTL (Sheldrick, 2008)'
_computing_structure_refinement 'SHELXL-2016/6 (Sheldrick, 2016)'
_computing_structure_solution 'SHELXT (Sheldrick, 2015)'
_diffrn_ambient_temperature 150(2)
_diffrn_measured_fraction_theta_full 1.000
_diffrn_measured_fraction_theta_max 0.999
_diffrn_measurement_device_type 'Bruker Kappa APEX-DUO CCD'
_diffrn_measurement_method '\f and \w scans'
_diffrn_radiation_type MoK\a
_diffrn_radiation_wavelength 0.71073
_diffrn_reflns_av_R_equivalents 0.0316
_diffrn_reflns_av_unetI/netI 0.0309
_diffrn_reflns_Laue_measured_fraction_full 1.000
_diffrn_reflns_Laue_measured_fraction_max 0.999
_diffrn_reflns_limit_h_max 10
_diffrn_reflns_limit_h_min -10
_diffrn_reflns_limit_k_max 13
_diffrn_reflns_limit_k_min -13
_diffrn_reflns_limit_l_max 11
_diffrn_reflns_limit_l_min -11
_diffrn_reflns_number 15372
_diffrn_reflns_point_group_measured_fraction_full 1.000
_diffrn_reflns_point_group_measured_fraction_max 0.996
_diffrn_reflns_theta_full 25.242
_diffrn_reflns_theta_max 27.531
_diffrn_reflns_theta_min 2.378
_diffrn_source 'sealed tube with Bruker Triumph monochromator'
_exptl_absorpt_coefficient_mu 0.229
_exptl_absorpt_correction_T_max 0.7456
_exptl_absorpt_correction_T_min 0.7090
_exptl_absorpt_correction_type multi-scan
_exptl_absorpt_process_details 'SADABS (Bruker, 2014)'
_exptl_crystal_colour colourless
_exptl_crystal_density_diffrn 1.312
_exptl_crystal_description Shard
_exptl_crystal_F_000 292
_exptl_crystal_size_max 0.260
_exptl_crystal_size_mid 0.160
_exptl_crystal_size_min 0.150
_refine_diff_density_max 0.256
_refine_diff_density_min -0.269
_refine_diff_density_rms 0.040
_refine_ls_abs_structure_details
; 
 Flack x determined using 1279 quotients [(I+)-(I-)]/[(I+)+(I-)] 
 (Parsons, Flack and Wagner, Acta Cryst. B69 (2013) 249-259). 
;
_refine_ls_abs_structure_Flack 0.02(2)
_refine_ls_extinction_method none
_refine_ls_goodness_of_fit_ref 1.056
_refine_ls_hydrogen_treatment mixed
_refine_ls_matrix_type full
_refine_ls_number_parameters 178
_refine_ls_number_reflns 3221
_refine_ls_number_restraints 1
_refine_ls_restrained_S_all 1.055
_refine_ls_R_factor_all 0.0359
_refine_ls_R_factor_gt 0.0303
_refine_ls_shift/su_max 0.001
_refine_ls_shift/su_mean 0.000
_refine_ls_structure_factor_coef Fsqd
_refine_ls_weighting_details 'w=1/[\s^2^(Fo^2^)+(0.0365P)^2^+0.0674P] where P=(Fo^2^+2Fc^2^)/3'
_refine_ls_weighting_scheme calc
_refine_ls_wR_factor_gt 0.0656
_refine_ls_wR_factor_ref 0.0683
_reflns_Friedel_coverage 0.886
_reflns_Friedel_fraction_full 1.000
_reflns_Friedel_fraction_max 0.993
_reflns_number_gt 2966
_reflns_number_total 3221
_reflns_threshold_expression 'I > 2\s(I)'
_cod_data_source_file jo9b01964_si_002.cif
_cod_data_source_block 4a_d18148_a
_cod_original_sg_symbol_H-M 'P 21'
_cod_database_code 4034500
_shelx_shelxl_version_number 2016/6
_shelx_space_group_comment
; 
The symmetry employed for this shelxl refinement is uniquely defined 
by the following loop, which should always be used as a source of 
symmetry information in preference to the above space-group names. 
They are only intended as comments. 
;
_shelx_estimated_absorpt_t_min 0.943
_shelx_estimated_absorpt_t_max 0.966

loop_
_space_group_symop_operation_xyz
'x, y, z'
'-x, y+1/2, -z'

loop_
_atom_site_label
_atom_site_type_symbol
_atom_site_fract_x
_atom_site_fract_y
_atom_site_fract_z
_atom_site_U_iso_or_equiv
_atom_site_adp_type
_atom_site_occupancy
_atom_site_site_symmetry_order
_atom_site_calc_flag
_atom_site_refinement_flags_posn
_atom_site_refinement_flags_adp
S1 S 0.43765(6) 0.50382(6) 1.01046(6) 0.01886(13) Uani 1 1 d . .
O1 O 0.5150(2) 0.62998(15) 1.06220(19) 0.0265(4) Uani 1 1 d . .
O2 O 0.3355(2) 0.43905(18) 1.0986(2) 0.0295(4) Uani 1 1 d . .
N1 N 0.5940(2) 0.40449(19) 1.0073(2) 0.0195(4) Uani 1 1 d . .
H1N H 0.559(3) 0.332(3) 0.980(3) 0.027(8) Uiso 1 1 d . .
C1 C 0.7470(3) 0.4467(2) 0.9567(3) 0.0204(5) Uani 1 1 d . .
H1A H 0.801236 0.521754 1.025424 0.025 Uiso 1 1 calc R U
C2 C 0.7084(2) 0.4947(3) 0.7883(2) 0.0194(4) Uani 1 1 d . .
C3 C 0.6244(3) 0.4140(2) 0.6642(3) 0.0248(5) Uani 1 1 d . .
H3A H 0.591411 0.326817 0.683892 0.030 Uiso 1 1 calc R U
C4 C 0.5890(3) 0.4610(3) 0.5120(3) 0.0307(6) Uani 1 1 d . .
H4A H 0.530638 0.406000 0.428032 0.037 Uiso 1 1 calc R U
C5 C 0.6380(4) 0.5869(3) 0.4818(3) 0.0349(7) Uani 1 1 d . .
H5A H 0.614379 0.618413 0.377491 0.042 Uiso 1 1 calc R U
C6 C 0.7214(4) 0.6666(3) 0.6040(3) 0.0350(6) Uani 1 1 d . .
H6A H 0.755476 0.753260 0.583685 0.042 Uiso 1 1 calc R U
C7 C 0.7560(3) 0.6209(2) 0.7569(3) 0.0273(5) Uani 1 1 d . .
H7A H 0.812712 0.676894 0.840449 0.033 Uiso 1 1 calc R U
C8 C 0.8737(3) 0.3321(3) 0.9886(3) 0.0308(6) Uani 1 1 d . .
H8A H 0.892854 0.303711 1.097459 0.046 Uiso 1 1 calc R U
H8B H 0.983120 0.360438 0.969996 0.046 Uiso 1 1 calc R U
H8C H 0.826607 0.258306 0.919031 0.046 Uiso 1 1 calc R U
C9 C 0.3076(3) 0.5226(2) 0.8178(2) 0.0181(4) Uani 1 1 d . .
C10 C 0.3223(3) 0.6330(2) 0.7292(3) 0.0199(5) Uani 1 1 d . .
H10A H 0.397045 0.703490 0.773721 0.024 Uiso 1 1 calc R U
C11 C 0.2264(3) 0.6389(2) 0.5749(3) 0.0225(5) Uani 1 1 d . .
H11A H 0.235959 0.714325 0.513963 0.027 Uiso 1 1 calc R U
C12 C 0.1168(3) 0.5369(2) 0.5078(3) 0.0233(5) Uani 1 1 d . .
C13 C 0.1020(3) 0.4278(3) 0.5994(3) 0.0260(5) Uani 1 1 d . .
H13A H 0.024843 0.358395 0.555813 0.031 Uiso 1 1 calc R U
C14 C 0.1984(3) 0.4191(2) 0.7534(3) 0.0229(5) Uani 1 1 d . .
H14A H 0.189904 0.343337 0.814221 0.027 Uiso 1 1 calc R U
C15 C 0.0198(4) 0.5418(3) 0.3378(3) 0.0348(7) Uani 1 1 d . .
H15A H -0.079394 0.482074 0.319401 0.052 Uiso 1 1 calc R U
H15B H 0.096023 0.514269 0.273493 0.052 Uiso 1 1 calc R U
H15C H -0.020275 0.632211 0.309996 0.052 Uiso 1 1 calc R U

loop_
_atom_site_aniso_label
_atom_site_aniso_U_11
_atom_site_aniso_U_22
_atom_site_aniso_U_33
_atom_site_aniso_U_23
_atom_site_aniso_U_13
_atom_site_aniso_U_12
S1 0.0248(3) 0.0172(2) 0.0145(2) 0.0008(2) 0.00495(18) 0.0024(2)
O1 0.0362(10) 0.0186(8) 0.0204(9) -0.0035(7) -0.0008(7) 0.0034(7)
O2 0.0333(9) 0.0358(10) 0.0227(9) 0.0051(8) 0.0132(7) 0.0028(8)
N1 0.0241(10) 0.0135(10) 0.0200(10) 0.0019(8) 0.0042(8) -0.0006(8)
C1 0.0210(10) 0.0220(10) 0.0173(11) 0.0002(9) 0.0031(9) -0.0027(9)
C2 0.0179(9) 0.0211(10) 0.0198(10) 0.0024(11) 0.0057(8) 0.0030(10)
C3 0.0280(12) 0.0224(12) 0.0240(12) -0.0015(10) 0.0071(10) 0.0019(10)
C4 0.0340(13) 0.0362(15) 0.0201(12) -0.0047(10) 0.0040(11) 0.0103(11)
C5 0.0357(15) 0.0473(17) 0.0243(14) 0.0130(13) 0.0125(12) 0.0142(13)
C6 0.0366(14) 0.0328(15) 0.0396(16) 0.0148(12) 0.0170(13) 0.0000(11)
C7 0.0249(12) 0.0269(13) 0.0300(13) 0.0021(11) 0.0068(10) -0.0062(10)
C8 0.0251(12) 0.0392(15) 0.0273(14) 0.0085(11) 0.0056(10) 0.0084(11)
C9 0.0193(9) 0.0196(12) 0.0154(9) -0.0014(9) 0.0044(8) 0.0023(9)
C10 0.0214(11) 0.0159(11) 0.0214(11) -0.0017(9) 0.0037(9) 0.0007(9)
C11 0.0255(12) 0.0213(11) 0.0208(12) 0.0041(10) 0.0061(10) 0.0041(9)
C12 0.0183(10) 0.0307(14) 0.0199(11) -0.0033(9) 0.0031(9) 0.0067(9)
C13 0.0212(11) 0.0287(13) 0.0275(13) -0.0078(11) 0.0053(10) -0.0078(10)
C14 0.0251(11) 0.0211(11) 0.0237(12) 0.0002(10) 0.0086(9) -0.0024(9)
C15 0.0320(14) 0.0444(17) 0.0233(13) -0.0036(11) -0.0014(11) 0.0028(11)

loop_
_atom_type_symbol
_atom_type_description
_atom_type_scat_dispersion_real
_atom_type_scat_dispersion_imag
_atom_type_scat_source
C C 0.0033 0.0016 'International Tables Vol C Tables 4.2.6.8 and 6.1.1.4'
H H 0.0000 0.0000 'International Tables Vol C Tables 4.2.6.8 and 6.1.1.4'
N N 0.0061 0.0033 'International Tables Vol C Tables 4.2.6.8 and 6.1.1.4'
O O 0.0106 0.0060 'International Tables Vol C Tables 4.2.6.8 and 6.1.1.4'
S S 0.1246 0.1234 'International Tables Vol C Tables 4.2.6.8 and 6.1.1.4'

loop_
_geom_angle_atom_site_label_1
_geom_angle_atom_site_label_2
_geom_angle_atom_site_label_3
_geom_angle
O2 S1 O1 119.53(11)
O2 S1 N1 106.55(10)
O1 S1 N1 106.42(10)
O2 S1 C9 107.33(10)
O1 S1 C9 108.12(10)
N1 S1 C9 108.51(10)
C1 N1 S1 122.60(16)
C1 N1 H1N 115.5(19)
S1 N1 H1N 111.1(19)
N1 C1 C8 107.07(19)
N1 C1 C2 114.57(17)
C8 C1 C2 112.4(2)
N1 C1 H1A 107.5
C8 C1 H1A 107.5
C2 C1 H1A 107.5
C7 C2 C3 119.0(2)
C7 C2 C1 119.7(2)
C3 C2 C1 121.3(2)
C4 C3 C2 120.1(2)
C4 C3 H3A 120.0
C2 C3 H3A 120.0
C5 C4 C3 120.5(3)
C5 C4 H4A 119.8
C3 C4 H4A 119.8
C6 C5 C4 119.5(3)
C6 C5 H5A 120.2
C4 C5 H5A 120.2
C5 C6 C7 120.4(2)
C5 C6 H6A 119.8
C7 C6 H6A 119.8
C2 C7 C6 120.5(2)
C2 C7 H7A 119.7
C6 C7 H7A 119.7
C1 C8 H8A 109.5
C1 C8 H8B 109.5
H8A C8 H8B 109.5
C1 C8 H8C 109.5
H8A C8 H8C 109.5
H8B C8 H8C 109.5
C10 C9 C14 120.8(2)
C10 C9 S1 121.16(17)
C14 C9 S1 117.93(17)
C11 C10 C9 119.0(2)
C11 C10 H10A 120.5
C9 C10 H10A 120.5
C10 C11 C12 121.3(2)
C10 C11 H11A 119.3
C12 C11 H11A 119.3
C11 C12 C13 118.7(2)
C11 C12 C15 120.7(2)
C13 C12 C15 120.6(2)
C14 C13 C12 120.9(2)
C14 C13 H13A 119.6
C12 C13 H13A 119.6
C13 C14 C9 119.3(2)
C13 C14 H14A 120.4
C9 C14 H14A 120.4
C12 C15 H15A 109.5
C12 C15 H15B 109.5
H15A C15 H15B 109.5
C12 C15 H15C 109.5
H15A C15 H15C 109.5
H15B C15 H15C 109.5

loop_
_geom_bond_atom_site_label_1
_geom_bond_atom_site_label_2
_geom_bond_distance
S1 O2 1.4318(18)
S1 O1 1.4417(17)
S1 N1 1.616(2)
S1 C9 1.767(2)
N1 C1 1.478(3)
N1 H1N 0.80(3)
C1 C8 1.521(3)
C1 C2 1.524(3)
C1 H1A 1.0000
C2 C7 1.381(4)
C2 C3 1.396(3)
C3 C4 1.389(3)
C3 H3A 0.9500
C4 C5 1.381(4)
C4 H4A 0.9500
C5 C6 1.377(4)
C5 H5A 0.9500
C6 C7 1.391(4)
C6 H6A 0.9500
C7 H7A 0.9500
C8 H8A 0.9800
C8 H8B 0.9800
C8 H8C 0.9800
C9 C10 1.388(3)
C9 C14 1.390(3)
C10 C11 1.387(3)
C10 H10A 0.9500
C11 C12 1.387(3)
C11 H11A 0.9500
C12 C13 1.394(3)
C12 C15 1.508(3)
C13 C14 1.387(3)
C13 H13A 0.9500
C14 H14A 0.9500
C15 H15A 0.9800
C15 H15B 0.9800
C15 H15C 0.9800

loop_
_geom_hbond_atom_site_label_D
_geom_hbond_atom_site_label_H
_geom_hbond_atom_site_label_A
_geom_hbond_distance_DH
_geom_hbond_distance_HA
_geom_hbond_distance_DA
_geom_hbond_angle_DHA
_geom_hbond_site_symmetry_A
N1 H1N O1 0.80(3) 2.13(3) 2.929(3) 172(3) 2_647

loop_
_geom_torsion_atom_site_label_1
_geom_torsion_atom_site_label_2
_geom_torsion_atom_site_label_3
_geom_torsion_atom_site_label_4
_geom_torsion
O2 S1 N1 C1 -166.65(17)
O1 S1 N1 C1 -38.07(19)
C9 S1 N1 C1 78.07(19)
S1 N1 C1 C8 173.17(17)
S1 N1 C1 C2 -61.4(3)
N1 C1 C2 C7 121.9(2)
C8 C1 C2 C7 -115.5(2)
N1 C1 C2 C3 -57.6(3)
C8 C1 C2 C3 65.0(3)
C7 C2 C3 C4 -0.3(3)
C1 C2 C3 C4 179.2(2)
C2 C3 C4 C5 0.7(4)
C3 C4 C5 C6 -0.5(4)
C4 C5 C6 C7 -0.1(4)
C3 C2 C7 C6 -0.3(4)
C1 C2 C7 C6 -179.8(2)
C5 C6 C7 C2 0.5(4)
O2 S1 C9 C10 144.92(18)
O1 S1 C9 C10 14.7(2)
N1 S1 C9 C10 -100.31(19)
O2 S1 C9 C14 -39.5(2)
O1 S1 C9 C14 -169.66(17)
N1 S1 C9 C14 75.31(19)
C14 C9 C10 C11 -0.1(3)
S1 C9 C10 C11 175.43(17)
C9 C10 C11 C12 -0.1(3)
C10 C11 C12 C13 1.0(3)
C10 C11 C12 C15 -177.0(2)
C11 C12 C13 C14 -1.8(3)
C15 C12 C13 C14 176.2(2)
C12 C13 C14 C9 1.7(3)
C10 C9 C14 C13 -0.7(3)
S1 C9 C14 C13 -176.37(18)
